data_7232333
loop_
_publ_author_name
'Jones, Charlotte L.'
'Skelton, Jonathan M.'
'Parker, Stephen C.'
'Raithby, Paul R.'
'Walsh, Aron'
'Wilson, Chick C.'
'Thomas, Lynne H.'

_publ_section_title
;
 Living in the salt-cocrystal continuum: indecisive organic complexes with
 thermochromic behaviour
;
_journal_issue 10
_journal_name_full CrystEngComm
_journal_page_first 1626
_journal_paper_doi 10.1039/C8CE02066C
_journal_volume 21
_journal_year 2019
_chemical_formula_moiety 'C6N1Br1H7 1+, C7N2O6H3 1-'
_chemical_formula_sum 'C13 H10 Br N3 O6'
_chemical_formula_weight 384.15
_chemical_name_systematic '4-bromoanilinium 3,5-dinitrobenzoate'
_space_group_crystal_system orthorhombic
_space_group_IT_number 19
_space_group_name_Hall 'P 2ac 2ab'
_space_group_name_H-M_alt 'P 21 21 21'
_symmetry_space_group_name_Hall 'P 2ac 2ab'
_symmetry_space_group_name_H-M 'P 21 21 21'
_atom_sites_solution_hydrogens mixed
_audit_creation_method SHELXL-2014/7
_audit_update_record
;
2017-06-16 deposited with the CCDC.
2019-02-07 downloaded from the CCDC.
;
_cell_angle_alpha 90
_cell_angle_beta 90
_cell_angle_gamma 90
_cell_formula_units_Z 8
_cell_length_a 6.79370(10)
_cell_length_b 11.95740(10)
_cell_length_c 35.8729(3)
_cell_measurement_reflns_used 11361
_cell_measurement_temperature 150
_cell_measurement_theta_max 71.8380
_cell_measurement_theta_min 3.8840
_cell_volume 2914.13(6)
_computing_structure_refinement 'SHELXL-2014/7 (Sheldrick, 2014)'
_diffrn_ambient_temperature 150
_diffrn_measured_fraction_theta_full 0.999
_diffrn_measured_fraction_theta_max 0.999
_diffrn_measurement_device_type 'SuperNova, Dual, Cu at zero, EosS2'
_diffrn_radiation_type CuK\a
_diffrn_radiation_wavelength 1.54184
_diffrn_reflns_av_R_equivalents 0.0345
_diffrn_reflns_av_unetI/netI 0.0304
_diffrn_reflns_Laue_measured_fraction_full 0.999
_diffrn_reflns_Laue_measured_fraction_max 0.999
_diffrn_reflns_limit_h_max 8
_diffrn_reflns_limit_h_min -8
_diffrn_reflns_limit_k_max 14
_diffrn_reflns_limit_k_min -14
_diffrn_reflns_limit_l_max 42
_diffrn_reflns_limit_l_min -28
_diffrn_reflns_number 14999
_diffrn_reflns_point_group_measured_fraction_full 0.992
_diffrn_reflns_point_group_measured_fraction_max 0.992
_diffrn_reflns_theta_full 66.600
_diffrn_reflns_theta_max 66.600
_diffrn_reflns_theta_min 4.444
_exptl_absorpt_coefficient_mu 4.205
_exptl_absorpt_correction_T_max 1.00000
_exptl_absorpt_correction_T_min 0.44877
_exptl_absorpt_correction_type multi-scan
_exptl_absorpt_process_details
;
CrysAlisPro, Agilent Technologies,
Version 1.171.37.31 (release 14-01-2014 CrysAlis171 .NET)
(compiled Jan 14 2014,18:38:05)
Empirical absorption correction using spherical harmonics,
 implemented in SCALE3 ABSPACK scaling algorithm.
;
_exptl_crystal_colour colourles
_exptl_crystal_density_diffrn 1.751
_exptl_crystal_description needle
_exptl_crystal_F_000 1536
_exptl_crystal_recrystallization_method 'Re-crystallisation from solvent: ethanol'
_exptl_crystal_size_max 0.4
_exptl_crystal_size_mid 0.1
_exptl_crystal_size_min 0.1
_refine_diff_density_max 1.205
_refine_diff_density_min -0.690
_refine_diff_density_rms 0.087
_refine_ls_abs_structure_details
;
 Flack x determined using 2035 quotients [(I+)-(I-)]/[(I+)+(I-)]
 (Parsons, Flack and Wagner, Acta Cryst. B69 (2013) 249-259).
;
_refine_ls_abs_structure_Flack -0.028(7)
_refine_ls_extinction_method none
_refine_ls_goodness_of_fit_ref 1.044
_refine_ls_hydrogen_treatment mixed
_refine_ls_matrix_type full
_refine_ls_number_parameters 433
_refine_ls_number_reflns 5107
_refine_ls_number_restraints 0
_refine_ls_restrained_S_all 1.044
_refine_ls_R_factor_all 0.0397
_refine_ls_R_factor_gt 0.0390
_refine_ls_shift/su_max 0.001
_refine_ls_shift/su_mean 0.000
_refine_ls_structure_factor_coef Fsqd
_refine_ls_weighting_details 'w=1/[\s^2^(Fo^2^)+(0.0746P)^2^+1.4793P] where P=(Fo^2^+2Fc^2^)/3'
_refine_ls_weighting_scheme calc
_refine_ls_wR_factor_gt 0.1056
_refine_ls_wR_factor_ref 0.1067
_reflns_Friedel_coverage 0.715
_reflns_Friedel_fraction_full 0.982
_reflns_Friedel_fraction_max 0.982
_reflns_number_gt 4983
_reflns_number_total 5107
_reflns_threshold_expression 'I > 2\s(I)'
_cod_data_source_file c8ce02066c2.cif
_cod_data_source_block 4BrA_35DNBA_18
_cod_depositor_comments 'Adding full bibliography for 7232328--7232334.cif.'
_cod_original_cell_volume 2914.13(5)
_cod_database_code 7232333
_shelx_shelxl_version_number 2014/7
_shelx_space_group_comment
;
The symmetry employed for this shelxl refinement is uniquely defined
by the following loop, which should always be used as a source of
symmetry information in preference to the above space-group names.
They are only intended as comments.
;

loop_
_space_group_symop_operation_xyz
'x, y, z'
'-x+1/2, -y, z+1/2'
'-x, y+1/2, -z+1/2'
'x+1/2, -y+1/2, -z'

loop_
_atom_site_label
_atom_site_type_symbol
_atom_site_fract_x
_atom_site_fract_y
_atom_site_fract_z
_atom_site_U_iso_or_equiv
_atom_site_adp_type
_atom_site_occupancy
_atom_site_site_symmetry_order
_atom_site_calc_flag
_atom_site_refinement_flags_posn
_atom_site_refinement_flags_adp
Br1 Br 1.30746(9) 0.67590(4) 0.47726(2) 0.03575(18) Uani 1 1 d . .
N1 N 1.1962(6) 0.4667(3) 0.63086(11) 0.0187(7) Uani 1 1 d . .
H1A H 1.168(9) 0.407(6) 0.6304(17) 0.028 Uiso 1 1 d . U
H1B H 1.301(10) 0.476(5) 0.6452(17) 0.028 Uiso 1 1 d . U
H1C H 1.107(10) 0.497(5) 0.6417(17) 0.028 Uiso 1 1 d . U
C1 C 1.2242(6) 0.5159(3) 0.59399(12) 0.0167(8) Uani 1 1 d . .
C2 C 1.2100(7) 0.4495(3) 0.56257(13) 0.0205(9) Uani 1 1 d . .
H2 H 1.1849 0.3734 0.5649 0.025 Uiso 1 1 calc R U
C3 C 1.2332(7) 0.4971(4) 0.52766(13) 0.0233(9) Uani 1 1 d . .
H3 H 1.2221 0.4539 0.5062 0.028 Uiso 1 1 calc R U
C4 C 1.2737(6) 0.6109(4) 0.52534(13) 0.0207(9) Uani 1 1 d . .
C5 C 1.2914(7) 0.6769(4) 0.55642(14) 0.0267(10) Uani 1 1 d . .
H5 H 1.3192 0.7528 0.5542 0.032 Uiso 1 1 calc R U
C6 C 1.2673(7) 0.6290(4) 0.59100(13) 0.0248(10) Uani 1 1 d . .
H6 H 1.2799 0.6724 0.6124 0.030 Uiso 1 1 calc R U
Br2 Br 0.76096(12) 0.46677(6) 0.45692(2) 0.0504(2) Uani 1 1 d . .
N2 N 0.6797(7) 0.3140(4) 0.61794(12) 0.0220(8) Uani 1 1 d . .
H2A H 0.591(11) 0.273(6) 0.6210(19) 0.033 Uiso 1 1 d . U
H2B H 0.779(11) 0.284(5) 0.6219(19) 0.033 Uiso 1 1 d . U
H2C H 0.662(10) 0.362(6) 0.6310(19) 0.033 Uiso 1 1 d . U
C7 C 0.6858(6) 0.3514(4) 0.57947(13) 0.0198(9) Uani 1 1 d . .
C8 C 0.6654(8) 0.2743(4) 0.55118(15) 0.0309(11) Uani 1 1 d . .
H8 H 0.6413 0.1995 0.5567 0.037 Uiso 1 1 calc R U
C9 C 0.6813(9) 0.3093(4) 0.51444(15) 0.0361(12) Uani 1 1 d . .
H9 H 0.6660 0.2586 0.4950 0.043 Uiso 1 1 calc R U
C10 C 0.7198(8) 0.4193(4) 0.50725(14) 0.0294(10) Uani 1 1 d . .
C11 C 0.7362(7) 0.4987(4) 0.53518(14) 0.0250(10) Uani 1 1 d . .
H11 H 0.7591 0.5735 0.5294 0.030 Uiso 1 1 calc R U
C12 C 0.7178(7) 0.4643(4) 0.57177(13) 0.0211(9) Uani 1 1 d . .
H12 H 0.7267 0.5159 0.5911 0.025 Uiso 1 1 calc R U
C13 C 0.1809(7) 0.1771(4) 0.63026(13) 0.0213(9) Uani 1 1 d . .
C14 C 0.1061(7) 0.0597(4) 0.63749(13) 0.0197(9) Uani 1 1 d . .
C15 C 0.2269(6) -0.0135(4) 0.65711(13) 0.0202(9) Uani 1 1 d . .
H15 H 0.3471 0.0105 0.6666 0.024 Uiso 1 1 calc R U
C16 C 0.1648(6) -0.1227(3) 0.66226(12) 0.0177(8) Uani 1 1 d . .
C17 C -0.0129(7) -0.1631(4) 0.64901(12) 0.0196(9) Uani 1 1 d . .
H17 H -0.0516 -0.2371 0.6524 0.024 Uiso 1 1 calc R U
C18 C -0.1291(6) -0.0862(4) 0.63049(12) 0.0182(9) Uani 1 1 d . .
C19 C -0.0740(7) 0.0240(4) 0.62463(12) 0.0194(9) Uani 1 1 d . .
H19 H -0.1575 0.0731 0.6122 0.023 Uiso 1 1 calc R U
O1 O 0.0588(5) 0.2497(3) 0.61918(10) 0.0272(8) Uani 1 1 d . .
O2 O 0.3594(5) 0.1931(3) 0.63566(11) 0.0329(8) Uani 1 1 d . .
O3 O 0.4428(5) -0.1603(3) 0.69763(12) 0.0364(9) Uani 1 1 d . .
O4 O 0.2541(5) -0.2990(3) 0.68205(10) 0.0277(7) Uani 1 1 d . .
O5 O -0.3606(7) -0.2234(3) 0.61887(15) 0.0516(13) Uani 1 1 d . .
O6 O -0.4328(5) -0.0548(3) 0.60351(11) 0.0349(9) Uani 1 1 d . .
N3 N 0.2966(6) -0.1994(3) 0.68220(11) 0.0219(8) Uani 1 1 d . .
N4 N -0.3216(6) -0.1235(3) 0.61634(12) 0.0262(9) Uani 1 1 d . .
C20 C 0.7054(6) 0.5365(3) 0.67712(12) 0.0179(8) Uani 1 1 d . .
C21 C 0.6753(6) 0.5943(3) 0.71393(13) 0.0180(8) Uani 1 1 d . .
C22 C 0.5059(6) 0.5761(4) 0.73481(13) 0.0192(9) Uani 1 1 d . .
H22 H 0.4163 0.5212 0.7278 0.023 Uiso 1 1 calc R U
C23 C 0.4723(7) 0.6407(4) 0.76615(13) 0.0216(9) Uani 1 1 d . .
C24 C 0.5998(7) 0.7238(4) 0.77780(13) 0.0241(10) Uani 1 1 d . .
H24 H 0.5715 0.7690 0.7982 0.029 Uiso 1 1 calc R U
C25 C 0.7712(7) 0.7364(4) 0.75759(13) 0.0208(9) Uani 1 1 d . .
C26 C 0.8132(6) 0.6733(4) 0.72621(12) 0.0196(8) Uani 1 1 d . .
H26 H 0.9312 0.6832 0.7135 0.023 Uiso 1 1 calc R U
O7 O 0.8576(5) 0.5582(3) 0.65908(9) 0.0218(7) Uani 1 1 d . .
O8 O 0.5688(5) 0.4706(3) 0.66681(9) 0.0235(7) Uani 1 1 d . .
O9 O 0.1879(6) 0.5430(4) 0.77921(13) 0.0488(11) Uani 1 1 d . .
O10 O 0.2525(6) 0.6880(4) 0.81282(11) 0.0410(9) Uani 1 1 d . .
O11 O 0.8744(6) 0.8786(4) 0.79649(11) 0.0416(10) Uani 1 1 d . .
O12 O 1.0656(5) 0.8322(3) 0.75110(11) 0.0360(9) Uani 1 1 d . .
N5 N 0.2916(6) 0.6225(4) 0.78775(11) 0.0280(9) Uani 1 1 d . .
N6 N 0.9148(6) 0.8227(4) 0.76932(12) 0.0269(9) Uani 1 1 d . .

loop_
_atom_site_aniso_label
_atom_site_aniso_U_11
_atom_site_aniso_U_22
_atom_site_aniso_U_33
_atom_site_aniso_U_23
_atom_site_aniso_U_13
_atom_site_aniso_U_12
Br1 0.0530(4) 0.0325(3) 0.0218(3) 0.0076(2) 0.0033(2) -0.0003(2)
N1 0.0168(18) 0.0173(17) 0.022(2) 0.0007(15) 0.0042(17) -0.0001(15)
C1 0.0124(17) 0.0166(18) 0.021(2) 0.0016(16) -0.0017(16) 0.0043(15)
C2 0.019(2) 0.0181(18) 0.024(2) -0.0005(17) 0.0021(18) -0.0029(16)
C3 0.023(2) 0.022(2) 0.025(2) -0.0067(18) -0.0055(19) -0.0028(17)
C4 0.019(2) 0.023(2) 0.020(2) 0.0082(18) 0.0007(18) 0.0017(16)
C5 0.034(2) 0.0167(18) 0.029(2) 0.0011(19) 0.004(2) -0.004(2)
C6 0.030(2) 0.021(2) 0.024(2) -0.0040(18) 0.005(2) -0.0060(19)
Br2 0.0771(5) 0.0536(4) 0.0205(3) 0.0067(2) 0.0046(3) 0.0244(4)
N2 0.0205(19) 0.0210(18) 0.025(2) -0.0035(16) 0.0041(16) -0.0061(17)
C7 0.0132(19) 0.022(2) 0.024(2) -0.0028(18) 0.0027(17) -0.0008(16)
C8 0.040(3) 0.022(2) 0.031(3) -0.006(2) 0.000(2) -0.001(2)
C9 0.053(3) 0.032(2) 0.024(2) -0.010(2) -0.005(2) 0.011(2)
C10 0.033(2) 0.038(3) 0.017(2) 0.003(2) 0.003(2) 0.008(2)
C11 0.022(2) 0.026(2) 0.027(2) 0.0038(19) 0.0006(19) 0.0025(18)
C12 0.020(2) 0.0202(19) 0.023(2) -0.0035(17) 0.0017(18) -0.0008(17)
C13 0.022(2) 0.023(2) 0.019(2) -0.0030(18) 0.0065(18) -0.0029(19)
C14 0.022(2) 0.018(2) 0.019(2) 0.0003(17) 0.0028(18) -0.0031(17)
C15 0.0164(19) 0.0216(19) 0.023(2) -0.0018(17) 0.0012(17) -0.0003(17)
C16 0.0161(19) 0.0188(18) 0.018(2) 0.0005(17) -0.0004(17) 0.0026(16)
C17 0.021(2) 0.021(2) 0.017(2) -0.0005(18) 0.0000(17) -0.0006(17)
C18 0.014(2) 0.023(2) 0.017(2) -0.0023(18) -0.0004(17) -0.0046(17)
C19 0.019(2) 0.021(2) 0.018(2) 0.0002(17) 0.0028(17) 0.0034(17)
O1 0.0272(17) 0.0179(15) 0.037(2) 0.0049(14) 0.0082(15) 0.0009(13)
O2 0.0282(18) 0.0321(18) 0.038(2) 0.0042(16) -0.0007(15) -0.0137(16)
O3 0.0286(18) 0.0321(18) 0.049(2) 0.0009(18) -0.0179(18) 0.0022(15)
O4 0.0307(17) 0.0197(14) 0.0328(18) 0.0041(13) -0.0036(15) 0.0017(14)
O5 0.044(2) 0.035(2) 0.076(3) 0.016(2) -0.029(2) -0.0259(18)
O6 0.0213(16) 0.044(2) 0.039(2) -0.0016(17) -0.0093(16) 0.0034(15)
N3 0.0202(18) 0.0238(18) 0.0217(19) -0.0009(15) -0.0032(16) 0.0048(16)
N4 0.0206(19) 0.033(2) 0.025(2) 0.0013(17) -0.0026(17) -0.0078(17)
C20 0.018(2) 0.0184(18) 0.017(2) 0.0017(16) -0.0009(17) 0.0007(16)
C21 0.0158(19) 0.0196(18) 0.019(2) 0.0008(17) 0.0003(17) 0.0061(17)
C22 0.017(2) 0.022(2) 0.019(2) 0.0027(18) -0.0012(18) 0.0030(16)
C23 0.0162(19) 0.034(2) 0.015(2) 0.0012(19) 0.0029(17) 0.0034(18)
C24 0.025(2) 0.031(2) 0.016(2) -0.0004(18) 0.0004(19) 0.0050(19)
C25 0.017(2) 0.025(2) 0.020(2) -0.0022(17) -0.0016(18) -0.0007(18)
C26 0.0162(19) 0.025(2) 0.017(2) 0.0021(17) -0.0012(16) 0.0053(18)
O7 0.0205(15) 0.0249(15) 0.0201(16) -0.0009(12) 0.0060(13) 0.0014(12)
O8 0.0230(15) 0.0266(15) 0.0209(16) -0.0056(14) 0.0024(13) -0.0031(13)
O9 0.039(2) 0.059(3) 0.049(3) -0.018(2) 0.024(2) -0.025(2)
O10 0.035(2) 0.060(2) 0.0277(19) -0.0165(18) 0.0133(17) 0.000(2)
O11 0.043(2) 0.052(2) 0.030(2) -0.0239(19) 0.0058(18) -0.0111(19)
O12 0.0288(18) 0.044(2) 0.036(2) -0.0121(17) 0.0063(16) -0.0132(17)
N5 0.0210(19) 0.043(2) 0.020(2) -0.0023(18) 0.0032(17) -0.0012(18)
N6 0.025(2) 0.032(2) 0.023(2) -0.0068(18) 0.0014(17) -0.0045(18)

loop_
_atom_type_symbol
_atom_type_description
_atom_type_scat_dispersion_real
_atom_type_scat_dispersion_imag
_atom_type_scat_source
C C 0.0181 0.0091 'International Tables Vol C Tables 4.2.6.8 and 6.1.1.4'
H H 0.0000 0.0000 'International Tables Vol C Tables 4.2.6.8 and 6.1.1.4'
N N 0.0311 0.0180 'International Tables Vol C Tables 4.2.6.8 and 6.1.1.4'
O O 0.0492 0.0322 'International Tables Vol C Tables 4.2.6.8 and 6.1.1.4'
Br Br -0.6763 1.2805 'International Tables Vol C Tables 4.2.6.8 and 6.1.1.4'

loop_
_geom_angle_atom_site_label_1
_geom_angle_atom_site_label_2
_geom_angle_atom_site_label_3
_geom_angle
C1 N1 H1A 114(5)
C1 N1 H1B 112(4)
H1A N1 H1B 110(6)
C1 N1 H1C 111(4)
H1A N1 H1C 105(7)
H1B N1 H1C 106(5)
C2 C1 C6 120.8(4)
C2 C1 N1 119.8(4)
C6 C1 N1 119.4(4)
C1 C2 C3 119.6(4)
C1 C2 H2 120.2
C3 C2 H2 120.2
C2 C3 C4 118.6(4)
C2 C3 H3 120.7
C4 C3 H3 120.7
C5 C4 C3 122.2(4)
C5 C4 Br1 119.4(3)
C3 C4 Br1 118.5(4)
C4 C5 C6 118.8(4)
C4 C5 H5 120.6
C6 C5 H5 120.6
C5 C6 C1 120.1(4)
C5 C6 H6 120.0
C1 C6 H6 120.0
C7 N2 H2A 110(5)
C7 N2 H2B 107(5)
H2A N2 H2B 111(6)
C7 N2 H2C 111(5)
H2A N2 H2C 106(7)
H2B N2 H2C 112(7)
C8 C7 C12 121.2(4)
C8 C7 N2 119.4(4)
C12 C7 N2 119.4(4)
C7 C8 C9 119.3(5)
C7 C8 H8 120.3
C9 C8 H8 120.3
C10 C9 C8 119.0(5)
C10 C9 H9 120.5
C8 C9 H9 120.5
C9 C10 C11 122.6(5)
C9 C10 Br2 119.5(4)
C11 C10 Br2 117.8(4)
C12 C11 C10 118.4(4)
C12 C11 H11 120.8
C10 C11 H11 120.8
C11 C12 C7 119.4(4)
C11 C12 H12 120.3
C7 C12 H12 120.3
O2 C13 O1 125.7(5)
O2 C13 C14 116.3(4)
O1 C13 C14 118.0(4)
C19 C14 C15 120.0(4)
C19 C14 C13 121.9(4)
C15 C14 C13 118.1(4)
C16 C15 C14 118.8(4)
C16 C15 H15 120.6
C14 C15 H15 120.6
C15 C16 C17 123.3(4)
C15 C16 N3 117.9(4)
C17 C16 N3 118.8(4)
C18 C17 C16 115.5(4)
C18 C17 H17 122.3
C16 C17 H17 122.3
C17 C18 C19 123.5(4)
C17 C18 N4 118.1(4)
C19 C18 N4 118.4(4)
C14 C19 C18 119.0(4)
C14 C19 H19 120.5
C18 C19 H19 120.5
O4 N3 O3 124.2(4)
O4 N3 C16 117.4(4)
O3 N3 C16 118.3(4)
O6 N4 O5 123.7(4)
O6 N4 C18 118.8(4)
O5 N4 C18 117.5(4)
O7 C20 O8 125.6(4)
O7 C20 C21 118.2(4)
O8 C20 C21 116.1(4)
C22 C21 C26 119.3(4)
C22 C21 C20 120.9(4)
C26 C21 C20 119.6(4)
C23 C22 C21 119.2(4)
C23 C22 H22 120.4
C21 C22 H22 120.4
C22 C23 C24 122.9(4)
C22 C23 N5 119.0(4)
C24 C23 N5 118.1(4)
C25 C24 C23 116.6(4)
C25 C24 H24 121.7
C23 C24 H24 121.7
C24 C25 C26 122.8(4)
C24 C25 N6 118.8(4)
C26 C25 N6 118.4(4)
C25 C26 C21 119.0(4)
C25 C26 H26 120.5
C21 C26 H26 120.5
O10 N5 O9 123.9(4)
O10 N5 C23 118.4(4)
O9 N5 C23 117.7(4)
O11 N6 O12 124.7(4)
O11 N6 C25 117.6(4)
O12 N6 C25 117.7(4)

loop_
_geom_bond_atom_site_label_1
_geom_bond_atom_site_label_2
_geom_bond_distance
Br1 C4 1.906(4)
N1 C1 1.460(6)
N1 H1A 0.74(7)
N1 H1B 0.88(7)
N1 H1C 0.81(7)
C1 C2 1.382(6)
C1 C6 1.387(6)
C2 C3 1.385(7)
C2 H2 0.9300
C3 C4 1.390(6)
C3 H3 0.9300
C4 C5 1.372(7)
C5 C6 1.377(7)
C5 H5 0.9300
C6 H6 0.9300
Br2 C10 1.913(5)
N2 C7 1.451(6)
N2 H2A 0.79(8)
N2 H2B 0.77(8)
N2 H2C 0.75(7)
C7 C8 1.379(7)
C7 C12 1.395(6)
C8 C9 1.387(8)
C8 H8 0.9300
C9 C10 1.366(8)
C9 H9 0.9300
C10 C11 1.385(7)
C11 C12 1.381(7)
C11 H11 0.9300
C12 H12 0.9300
C13 O2 1.243(6)
C13 O1 1.265(6)
C13 C14 1.515(6)
C14 C19 1.375(7)
C14 C15 1.391(7)
C15 C16 1.385(6)
C15 H15 0.9300
C16 C17 1.385(6)
C16 N3 1.468(5)
C17 C18 1.382(6)
C17 H17 0.9300
C18 C19 1.386(6)
C18 N4 1.472(6)
C19 H19 0.9300
O3 N3 1.229(5)
O4 N3 1.226(5)
O5 N4 1.226(6)
O6 N4 1.207(6)
C20 O7 1.247(5)
C20 O8 1.273(5)
C20 C21 1.504(6)
C21 C22 1.390(6)
C21 C26 1.401(7)
C22 C23 1.383(6)
C22 H22 0.9300
C23 C24 1.383(7)
C23 N5 1.468(6)
C24 C25 1.380(7)
C24 H24 0.9300
C25 C26 1.385(6)
C25 N6 1.482(6)
C26 H26 0.9300
O9 N5 1.222(6)
O10 N5 1.222(6)
O11 N6 1.213(6)
O12 N6 1.221(6)

loop_
_geom_hbond_atom_site_label_D
_geom_hbond_atom_site_label_H
_geom_hbond_atom_site_label_A
_geom_hbond_distance_DH
_geom_hbond_distance_HA
_geom_hbond_distance_DA
_geom_hbond_angle_DHA
_geom_hbond_site_symmetry_A
N1 H1A O1 0.74(7) 2.06(7) 2.789(5) 168(7) 1_655
N1 H1B O8 0.88(7) 1.98(7) 2.841(5) 165(6) 1_655
N1 H1C O7 0.81(7) 1.94(7) 2.741(5) 167(6) .
C2 H2 O1 0.93 2.59 3.300(5) 133.3 1_655
C6 H6 O4 0.93 2.53 3.379(6) 152.1 1_665
N2 H2A O2 0.79(8) 1.91(8) 2.689(6) 169(7) .
N2 H2B O1 0.77(8) 1.95(8) 2.689(6) 159(7) 1_655
N2 H2C O8 0.75(7) 1.93(7) 2.673(5) 168(7) .
C11 H11 Br1 0.93 3.02 3.946(5) 171.0 4_466
C12 H12 O7 0.93 2.64 3.460(6) 146.7 .
C17 H17 O7 0.93 2.54 3.465(5) 176.9 1_445
C24 H24 O2 0.93 2.58 3.138(6) 118.8 3_656
C26 H26 O4 0.93 2.48 3.404(6) 176.6 1_665
